data_7249627
loop_
_publ_author_name
'Nath, Jitendra'
'Baruah, Jubaraj B.'

_publ_section_title
;
 Positional isomers of
 (E)-2-(anthracen-9-ylmethylene)-N-(aryl)hydrazinecarbothioamide, zinc
 complexes and polymorphic solvates
;
_journal_name_full CrystEngComm
_journal_paper_doi 10.1039/D4CE00992D
_journal_year 2024
_chemical_formula_sum 'C27 H28 N4 O2 S'
_chemical_formula_weight 472.59
_space_group_crystal_system monoclinic
_space_group_IT_number 14
_space_group_name_Hall '-P 2yn'
_space_group_name_H-M_alt 'P 1 21/n 1'
_atom_sites_solution_hydrogens geom
_audit_creation_method SHELXL-2019/1
_audit_update_record
;
2024-09-28 deposited with the CCDC.	2024-11-21 downloaded from the CCDC.
;
_cell_angle_alpha 90
_cell_angle_beta 100.863(5)
_cell_angle_gamma 90
_cell_formula_units_Z 4
_cell_length_a 15.043(3)
_cell_length_b 7.2223(13)
_cell_length_c 23.229(4)
_cell_measurement_reflns_used 8991
_cell_measurement_temperature 297(2)
_cell_measurement_theta_max 23.97
_cell_measurement_theta_min 2.76
_cell_volume 2478.5(8)
_computing_structure_refinement 'SHELXL-2019/1 (Sheldrick, 2019)'
_diffrn_ambient_temperature 297(2)
_diffrn_measured_fraction_theta_full 0.999
_diffrn_measured_fraction_theta_max 0.999
_diffrn_measurement_device_type 'Bruker APEX-II CCD'
_diffrn_measurement_method '\f and \w scans'
_diffrn_radiation_type MoK\a
_diffrn_radiation_wavelength 0.71073
_diffrn_reflns_av_R_equivalents 0.0792
_diffrn_reflns_av_unetI/netI 0.0626
_diffrn_reflns_Laue_measured_fraction_full 0.999
_diffrn_reflns_Laue_measured_fraction_max 0.999
_diffrn_reflns_limit_h_max 17
_diffrn_reflns_limit_h_min -17
_diffrn_reflns_limit_k_max 8
_diffrn_reflns_limit_k_min -8
_diffrn_reflns_limit_l_max 27
_diffrn_reflns_limit_l_min -27
_diffrn_reflns_number 43916
_diffrn_reflns_point_group_measured_fraction_full 0.999
_diffrn_reflns_point_group_measured_fraction_max 0.999
_diffrn_reflns_theta_full 25.047
_diffrn_reflns_theta_max 25.047
_diffrn_reflns_theta_min 1.778
_exptl_absorpt_coefficient_mu 0.162
_exptl_absorpt_correction_type none
_exptl_absorpt_process_details none
_exptl_crystal_colour red
_exptl_crystal_density_diffrn 1.267
_exptl_crystal_description block
_exptl_crystal_F_000 1000
_exptl_crystal_size_max 0.33
_exptl_crystal_size_mid 0.31
_exptl_crystal_size_min 0.29
_refine_diff_density_max 0.688
_refine_diff_density_min -0.273
_refine_diff_density_rms 0.044
_refine_ls_extinction_method none
_refine_ls_goodness_of_fit_ref 1.024
_refine_ls_hydrogen_treatment constr
_refine_ls_matrix_type full
_refine_ls_number_parameters 311
_refine_ls_number_reflns 4391
_refine_ls_number_restraints 0
_refine_ls_restrained_S_all 1.024
_refine_ls_R_factor_all 0.1260
_refine_ls_R_factor_gt 0.0658
_refine_ls_shift/su_max 0.001
_refine_ls_shift/su_mean 0.000
_refine_ls_structure_factor_coef Fsqd
_refine_ls_weighting_details 'w=1/[\s^2^(Fo^2^)+(0.0742P)^2^+1.9837P] where P=(Fo^2^+2Fc^2^)/3'
_refine_ls_weighting_scheme calc
_refine_ls_wR_factor_gt 0.1601
_refine_ls_wR_factor_ref 0.1944
_reflns_Friedel_coverage 0.000
_reflns_number_gt 2478
_reflns_number_total 4391
_reflns_threshold_expression 'I > 2\s(I)'
_cod_data_source_file d4ce00992d2.cif
_cod_data_source_block 3OCH3_HATU
_cod_original_sg_symbol_H-M 'P 21/n'
_cod_database_code 7249627
_shelx_shelxl_version_number 2019/1
_shelx_space_group_comment
;
The symmetry employed for this shelxl refinement is uniquely defined
by the following loop, which should always be used as a source of
symmetry information in preference to the above space-group names.
They are only intended as comments.
;

loop_
_space_group_symop_operation_xyz
'x, y, z'
'-x+1/2, y+1/2, -z+1/2'
'-x, -y, -z'
'x-1/2, -y-1/2, z-1/2'

loop_
_atom_site_label
_atom_site_type_symbol
_atom_site_fract_x
_atom_site_fract_y
_atom_site_fract_z
_atom_site_U_iso_or_equiv
_atom_site_adp_type
_atom_site_occupancy
_atom_site_site_symmetry_order
_atom_site_calc_flag
_atom_site_refinement_flags_posn
_atom_site_refinement_flags_adp
_atom_site_refinement_flags_occupancy
_atom_site_disorder_assembly
_atom_site_disorder_group
S1 S 0.38836(7) 0.7666(2) 0.67551(4) 0.0837(4) Uani 1 1 d . . . . .
N3 N 0.40532(18) 0.8035(4) 0.56285(11) 0.0523(8) Uani 1 1 d . . . . .
H3 H 0.375393 0.808214 0.527476 0.063 Uiso 1 1 calc R U . . .
N1 N 0.23828(19) 0.7392(4) 0.52036(10) 0.0504(8) Uani 1 1 d . . . . .
N2 N 0.26569(19) 0.7389(4) 0.58019(10) 0.0554(8) Uani 1 1 d . . . . .
H2 H 0.227603 0.717846 0.602758 0.066 Uiso 1 1 calc R U . . .
O1 O 0.6641(2) 0.7597(5) 0.47089(14) 0.0864(9) Uani 1 1 d . . . . .
O2 O 0.1060(2) 0.7140(4) 0.62747(12) 0.0859(10) Uani 1 1 d . . . . .
C1 C 0.1693(2) 0.6552(5) 0.39462(13) 0.0461(8) Uani 1 1 d . . . . .
C14 C 0.1172(2) 0.6917(5) 0.43797(13) 0.0450(8) Uani 1 1 d . . . . .
C17 C 0.4996(2) 0.8300(5) 0.56732(13) 0.0492(9) Uani 1 1 d . . . . .
C22 C 0.5342(2) 0.7762(5) 0.51873(14) 0.0531(9) Uani 1 1 d . . . . .
H22 H 0.496848 0.718102 0.487478 0.064 Uiso 1 1 calc R U . . .
C13 C 0.0241(2) 0.7333(5) 0.42209(14) 0.0502(9) Uani 1 1 d . . . . .
C6 C 0.1270(3) 0.6715(5) 0.33412(13) 0.0563(10) Uani 1 1 d . . . . .
C16 C 0.3535(2) 0.7724(5) 0.60287(13) 0.0507(9) Uani 1 1 d . . . . .
C15 C 0.1564(2) 0.6918(5) 0.50093(13) 0.0516(9) Uani 1 1 d . . . . .
H15 H 0.120333 0.656138 0.527440 0.062 Uiso 1 1 calc R U . . .
C2 C 0.2596(2) 0.5902(5) 0.40624(14) 0.0568(10) Uani 1 1 d . . . . .
H2A H 0.287897 0.571996 0.445000 0.068 Uiso 1 1 calc R U . . .
C8 C -0.0171(2) 0.7442(5) 0.36129(15) 0.0574(10) Uani 1 1 d . . . . .
C18 C 0.5552(2) 0.9132(5) 0.61483(14) 0.0593(10) Uani 1 1 d . . . . .
H18 H 0.532806 0.947733 0.647920 0.071 Uiso 1 1 calc R U . . .
C7 C 0.0365(3) 0.7157(5) 0.31941(14) 0.0634(11) Uani 1 1 d . . . . .
H7 H 0.010246 0.726972 0.279988 0.076 Uiso 1 1 calc R U . . .
C21 C 0.6239(3) 0.8087(6) 0.51657(17) 0.0624(10) Uani 1 1 d . . . . .
N4 N 0.0114(3) 0.7662(6) 0.6874(2) 0.1011(14) Uani 1 1 d . . . . .
C5 C 0.1799(3) 0.6358(6) 0.29019(15) 0.0745(13) Uani 1 1 d . . . . .
H5 H 0.153723 0.652965 0.250975 0.089 Uiso 1 1 calc R U . . .
C3 C 0.3065(3) 0.5533(6) 0.36315(17) 0.0720(12) Uani 1 1 d . . . . .
H3A H 0.365878 0.510946 0.372718 0.086 Uiso 1 1 calc R U . . .
C12 C -0.0327(3) 0.7704(6) 0.46290(18) 0.0719(12) Uani 1 1 d . . . . .
H12 H -0.008472 0.765428 0.502780 0.086 Uiso 1 1 calc R U . . .
C19 C 0.6446(3) 0.9429(6) 0.61152(17) 0.0729(12) Uani 1 1 d . . . . .
H19 H 0.682317 0.998825 0.643028 0.088 Uiso 1 1 calc R U . . .
C20 C 0.6798(3) 0.8932(6) 0.56362(19) 0.0748(12) Uani 1 1 d . . . . .
H20 H 0.740353 0.915731 0.562568 0.090 Uiso 1 1 calc R U . . .
C9 C -0.1109(3) 0.7883(6) 0.3452(2) 0.0781(13) Uani 1 1 d . . . . .
H9 H -0.137714 0.792524 0.305747 0.094 Uiso 1 1 calc R U . . .
C4 C 0.2656(3) 0.5789(7) 0.30375(18) 0.0810(13) Uani 1 1 d . . . . .
H4 H 0.298272 0.556052 0.274265 0.097 Uiso 1 1 calc R U . . .
C27 C -0.0639(3) 0.7898(6) 0.63198(19) 0.0828(13) Uani 1 1 d . . . . .
H27A H -0.064945 0.915826 0.618766 0.124 Uiso 1 1 calc R U . . .
H27B H -0.121539 0.758875 0.641486 0.124 Uiso 1 1 calc R U . . .
H27C H -0.051823 0.709135 0.601522 0.124 Uiso 1 1 calc R U . . .
C23 C 0.6083(3) 0.6860(7) 0.41965(19) 0.0875(14) Uani 1 1 d . . . . .
H23A H 0.645223 0.653275 0.391674 0.131 Uiso 1 1 calc R U . . .
H23B H 0.564610 0.777129 0.402886 0.131 Uiso 1 1 calc R U . . .
H23C H 0.577620 0.577755 0.429842 0.131 Uiso 1 1 calc R U . . .
C11 C -0.1221(3) 0.8132(7) 0.4452(2) 0.0862(14) Uani 1 1 d . . . . .
H11 H -0.157715 0.835966 0.473129 0.103 Uiso 1 1 calc R U . . .
C10 C -0.1608(3) 0.8233(7) 0.3853(2) 0.0896(15) Uani 1 1 d . . . . .
H10 H -0.221529 0.854679 0.373724 0.108 Uiso 1 1 calc R U . . .
C25 C 0.0879(4) 0.7330(7) 0.6780(3) 0.0960(16) Uani 1 1 d . . . . .
C26 C -0.0160(3) 0.7885(8) 0.74421(19) 0.0968(16) Uani 1 1 d . . . . .
H26A H -0.033924 0.914536 0.748646 0.145 Uiso 1 1 calc R U . . .
H26B H 0.033872 0.758038 0.775027 0.145 Uiso 1 1 calc R U . . .
H26C H -0.065988 0.707678 0.746229 0.145 Uiso 1 1 calc R U . . .
C24 C 0.1626(3) 0.7180(8) 0.73441(19) 0.1017(18) Uani 1 1 d . . . . .
H24A H 0.148228 0.618100 0.758362 0.153 Uiso 1 1 calc R U . . .
H24B H 0.165451 0.831804 0.756015 0.153 Uiso 1 1 calc R U . . .
H24C H 0.220081 0.694720 0.723556 0.153 Uiso 1 1 calc R U . . .

loop_
_atom_site_aniso_label
_atom_site_aniso_U_11
_atom_site_aniso_U_22
_atom_site_aniso_U_33
_atom_site_aniso_U_23
_atom_site_aniso_U_13
_atom_site_aniso_U_12
S1 0.0697(7) 0.1476(12) 0.0282(4) -0.0023(6) -0.0053(4) -0.0083(7)
N3 0.0458(17) 0.075(2) 0.0321(13) -0.0004(13) -0.0024(12) 0.0019(15)
N1 0.0520(18) 0.069(2) 0.0269(12) -0.0014(13) -0.0010(12) 0.0014(15)
N2 0.0482(17) 0.086(2) 0.0296(13) -0.0007(14) 0.0017(12) 0.0023(16)
O1 0.0707(19) 0.111(3) 0.085(2) 0.0024(18) 0.0321(17) 0.0072(17)
O2 0.102(2) 0.104(3) 0.0614(17) -0.0055(16) 0.0402(16) -0.0112(18)
C1 0.051(2) 0.048(2) 0.0372(17) 0.0003(15) 0.0024(15) -0.0069(17)
C14 0.046(2) 0.048(2) 0.0371(16) 0.0009(14) -0.0013(14) -0.0045(16)
C17 0.047(2) 0.054(2) 0.0425(18) 0.0083(16) -0.0025(15) 0.0057(17)
C22 0.054(2) 0.057(2) 0.0448(18) 0.0013(16) 0.0002(15) 0.0036(18)
C13 0.050(2) 0.052(2) 0.0449(18) -0.0028(16) 0.0004(15) -0.0055(17)
C6 0.068(3) 0.060(3) 0.0368(18) 0.0002(16) 0.0002(17) -0.012(2)
C16 0.049(2) 0.067(3) 0.0319(16) -0.0018(16) -0.0021(15) 0.0071(18)
C15 0.051(2) 0.070(3) 0.0331(16) -0.0002(16) 0.0061(15) -0.0021(19)
C2 0.061(2) 0.064(3) 0.0442(19) -0.0053(17) 0.0070(17) -0.002(2)
C8 0.058(2) 0.056(2) 0.051(2) 0.0033(17) -0.0089(17) -0.0056(19)
C18 0.060(3) 0.067(3) 0.0463(19) -0.0020(18) -0.0023(17) -0.002(2)
C7 0.079(3) 0.068(3) 0.0353(17) 0.0013(17) -0.0101(18) -0.007(2)
C21 0.059(3) 0.062(3) 0.066(2) 0.014(2) 0.013(2) 0.008(2)
N4 0.116(4) 0.079(3) 0.125(4) 0.000(2) 0.065(3) -0.007(3)
C5 0.102(4) 0.086(3) 0.0377(19) -0.001(2) 0.018(2) -0.015(3)
C3 0.072(3) 0.076(3) 0.072(3) -0.011(2) 0.022(2) -0.001(2)
C12 0.057(3) 0.090(3) 0.066(2) -0.007(2) 0.006(2) -0.002(2)
C19 0.066(3) 0.080(3) 0.064(3) 0.009(2) -0.011(2) -0.016(2)
C20 0.052(2) 0.090(3) 0.079(3) 0.023(2) 0.003(2) -0.005(2)
C9 0.062(3) 0.081(3) 0.078(3) -0.002(2) -0.021(2) 0.005(2)
C4 0.096(4) 0.096(4) 0.058(2) -0.011(2) 0.033(2) -0.008(3)
C27 0.068(3) 0.085(3) 0.086(3) 0.002(2) -0.008(2) -0.011(2)
C23 0.107(4) 0.086(4) 0.079(3) -0.013(3) 0.040(3) 0.009(3)
C11 0.052(3) 0.116(4) 0.092(3) -0.012(3) 0.015(2) 0.006(3)
C10 0.049(3) 0.105(4) 0.103(4) -0.007(3) -0.016(3) 0.010(3)
C25 0.099(4) 0.073(4) 0.125(5) 0.004(3) 0.044(4) -0.016(3)
C26 0.098(4) 0.128(5) 0.078(3) -0.004(3) 0.050(3) -0.010(3)
C24 0.080(3) 0.148(5) 0.072(3) 0.024(3) 0.000(2) -0.002(3)

loop_
_atom_type_symbol
_atom_type_description
_atom_type_scat_dispersion_real
_atom_type_scat_dispersion_imag
_atom_type_scat_source
C C 0.0033 0.0016 'International Tables Vol C Tables 4.2.6.8 and 6.1.1.4'
H H 0.0000 0.0000 'International Tables Vol C Tables 4.2.6.8 and 6.1.1.4'
N N 0.0061 0.0033 'International Tables Vol C Tables 4.2.6.8 and 6.1.1.4'
O O 0.0106 0.0060 'International Tables Vol C Tables 4.2.6.8 and 6.1.1.4'
S S 0.1246 0.1234 'International Tables Vol C Tables 4.2.6.8 and 6.1.1.4'

loop_
_geom_angle_atom_site_label_1
_geom_angle_atom_site_label_2
_geom_angle_atom_site_label_3
_geom_angle
_geom_angle_site_symmetry_1
_geom_angle_site_symmetry_3
_geom_angle_publ_flag
C16 N3 C17 132.6(3) . . ?
C16 N3 H3 113.7 . . ?
C17 N3 H3 113.7 . . ?
C15 N1 N2 116.3(3) . . ?
C16 N2 N1 118.7(3) . . ?
C16 N2 H2 120.7 . . ?
N1 N2 H2 120.7 . . ?
C21 O1 C23 118.0(3) . . ?
C14 C1 C2 124.6(3) . . ?
C14 C1 C6 118.7(3) . . ?
C2 C1 C6 116.6(3) . . ?
C13 C14 C1 120.6(3) . . ?
C13 C14 C15 116.8(3) . . ?
C1 C14 C15 122.5(3) . . ?
C22 C17 C18 120.4(3) . . ?
C22 C17 N3 115.3(3) . . ?
C18 C17 N3 124.2(3) . . ?
C21 C22 C17 120.1(3) . . ?
C21 C22 H22 119.9 . . ?
C17 C22 H22 119.9 . . ?
C14 C13 C12 124.0(3) . . ?
C14 C13 C8 119.5(3) . . ?
C12 C13 C8 116.5(3) . . ?
C7 C6 C5 121.4(3) . . ?
C7 C6 C1 119.8(3) . . ?
C5 C6 C1 118.7(4) . . ?
N3 C16 N2 114.5(3) . . ?
N3 C16 S1 126.3(3) . . ?
N2 C16 S1 119.2(3) . . ?
N1 C15 C14 122.0(3) . . ?
N1 C15 H15 119.0 . . ?
C14 C15 H15 119.0 . . ?
C3 C2 C1 122.7(3) . . ?
C3 C2 H2A 118.7 . . ?
C1 C2 H2A 118.7 . . ?
C7 C8 C9 121.7(3) . . ?
C7 C8 C13 118.7(3) . . ?
C9 C8 C13 119.5(4) . . ?
C19 C18 C17 118.1(4) . . ?
C19 C18 H18 121.0 . . ?
C17 C18 H18 121.0 . . ?
C6 C7 C8 122.5(3) . . ?
C6 C7 H7 118.8 . . ?
C8 C7 H7 118.8 . . ?
O1 C21 C22 124.4(4) . . ?
O1 C21 C20 115.8(4) . . ?
C22 C21 C20 119.9(4) . . ?
C25 N4 C26 127.6(5) . . ?
C25 N4 C27 115.7(5) . . ?
C26 N4 C27 116.6(4) . . ?
C4 C5 C6 122.0(4) . . ?
C4 C5 H5 119.0 . . ?
C6 C5 H5 119.0 . . ?
C2 C3 C4 120.2(4) . . ?
C2 C3 H3A 119.9 . . ?
C4 C3 H3A 119.9 . . ?
C11 C12 C13 121.7(4) . . ?
C11 C12 H12 119.1 . . ?
C13 C12 H12 119.1 . . ?
C20 C19 C18 122.5(4) . . ?
C20 C19 H19 118.8 . . ?
C18 C19 H19 118.8 . . ?
C19 C20 C21 119.0(4) . . ?
C19 C20 H20 120.5 . . ?
C21 C20 H20 120.5 . . ?
C10 C9 C8 121.5(4) . . ?
C10 C9 H9 119.3 . . ?
C8 C9 H9 119.3 . . ?
C5 C4 C3 119.7(4) . . ?
C5 C4 H4 120.2 . . ?
C3 C4 H4 120.2 . . ?
N4 C27 H27A 109.5 . . ?
N4 C27 H27B 109.5 . . ?
H27A C27 H27B 109.5 . . ?
N4 C27 H27C 109.5 . . ?
H27A C27 H27C 109.5 . . ?
H27B C27 H27C 109.5 . . ?
O1 C23 H23A 109.5 . . ?
O1 C23 H23B 109.5 . . ?
H23A C23 H23B 109.5 . . ?
O1 C23 H23C 109.5 . . ?
H23A C23 H23C 109.5 . . ?
H23B C23 H23C 109.5 . . ?
C12 C11 C10 120.7(4) . . ?
C12 C11 H11 119.7 . . ?
C10 C11 H11 119.7 . . ?
C9 C10 C11 120.1(4) . . ?
C9 C10 H10 119.9 . . ?
C11 C10 H10 119.9 . . ?
N4 C25 O2 123.8(6) . . ?
N4 C25 C24 114.4(5) . . ?
O2 C25 C24 121.7(5) . . ?
N4 C26 H26A 109.5 . . ?
N4 C26 H26B 109.5 . . ?
H26A C26 H26B 109.5 . . ?
N4 C26 H26C 109.5 . . ?
H26A C26 H26C 109.5 . . ?
H26B C26 H26C 109.5 . . ?
C25 C24 H24A 109.5 . . ?
C25 C24 H24B 109.5 . . ?
H24A C24 H24B 109.5 . . ?
C25 C24 H24C 109.5 . . ?
H24A C24 H24C 109.5 . . ?
H24B C24 H24C 109.5 . . ?

loop_
_geom_bond_atom_site_label_1
_geom_bond_atom_site_label_2
_geom_bond_distance
_geom_bond_site_symmetry_2
_geom_bond_publ_flag
S1 C16 1.670(3) . ?
N3 C16 1.339(4) . ?
N3 C17 1.416(4) . ?
N3 H3 0.8600 . ?
N1 C15 1.277(4) . ?
N1 N2 1.373(3) . ?
N2 C16 1.349(4) . ?
N2 H2 0.8600 . ?
O1 C21 1.364(5) . ?
O1 C23 1.424(5) . ?
O2 C25 1.262(6) . ?
C1 C14 1.412(4) . ?
C1 C2 1.414(5) . ?
C1 C6 1.434(4) . ?
C14 C13 1.412(5) . ?
C14 C15 1.470(4) . ?
C17 C22 1.384(5) . ?
C17 C18 1.389(4) . ?
C22 C21 1.380(5) . ?
C22 H22 0.9300 . ?
C13 C12 1.416(5) . ?
C13 C8 1.434(4) . ?
C6 C7 1.377(5) . ?
C6 C5 1.431(5) . ?
C15 H15 0.9300 . ?
C2 C3 1.356(5) . ?
C2 H2A 0.9300 . ?
C8 C7 1.391(5) . ?
C8 C9 1.426(5) . ?
C18 C19 1.377(5) . ?
C18 H18 0.9300 . ?
C7 H7 0.9300 . ?
C21 C20 1.389(5) . ?
N4 C25 1.234(6) . ?
N4 C26 1.465(5) . ?
N4 C27 1.555(6) . ?
C5 C4 1.333(6) . ?
C5 H5 0.9300 . ?
C3 C4 1.413(5) . ?
C3 H3A 0.9300 . ?
C12 C11 1.365(5) . ?
C12 H12 0.9300 . ?
C19 C20 1.367(5) . ?
C19 H19 0.9300 . ?
C20 H20 0.9300 . ?
C9 C10 1.325(6) . ?
C9 H9 0.9300 . ?
C4 H4 0.9300 . ?
C27 H27A 0.9600 . ?
C27 H27B 0.9600 . ?
C27 H27C 0.9600 . ?
C23 H23A 0.9600 . ?
C23 H23B 0.9600 . ?
C23 H23C 0.9600 . ?
C11 C10 1.407(6) . ?
C11 H11 0.9300 . ?
C10 H10 0.9300 . ?
C25 C24 1.561(7) . ?
C26 H26A 0.9600 . ?
C26 H26B 0.9600 . ?
C26 H26C 0.9600 . ?
C24 H24A 0.9600 . ?
C24 H24B 0.9600 . ?
C24 H24C 0.9600 . ?

loop_
_geom_torsion_atom_site_label_1
_geom_torsion_atom_site_label_2
_geom_torsion_atom_site_label_3
_geom_torsion_atom_site_label_4
_geom_torsion
_geom_torsion_site_symmetry_1
_geom_torsion_site_symmetry_2
_geom_torsion_site_symmetry_3
_geom_torsion_site_symmetry_4
_geom_torsion_publ_flag
C15 N1 N2 C16 174.4(3) . . . . ?
C2 C1 C14 C13 -171.8(3) . . . . ?
C6 C1 C14 C13 3.5(5) . . . . ?
C2 C1 C14 C15 9.2(5) . . . . ?
C6 C1 C14 C15 -175.4(3) . . . . ?
C16 N3 C17 C22 151.8(4) . . . . ?
C16 N3 C17 C18 -31.7(6) . . . . ?
C18 C17 C22 C21 -1.5(5) . . . . ?
N3 C17 C22 C21 175.1(3) . . . . ?
C1 C14 C13 C12 179.6(4) . . . . ?
C15 C14 C13 C12 -1.4(5) . . . . ?
C1 C14 C13 C8 -2.0(5) . . . . ?
C15 C14 C13 C8 177.0(3) . . . . ?
C14 C1 C6 C7 -2.2(5) . . . . ?
C2 C1 C6 C7 173.4(3) . . . . ?
C14 C1 C6 C5 179.5(3) . . . . ?
C2 C1 C6 C5 -4.8(5) . . . . ?
C17 N3 C16 N2 -174.7(3) . . . . ?
C17 N3 C16 S1 3.6(6) . . . . ?
N1 N2 C16 N3 0.2(5) . . . . ?
N1 N2 C16 S1 -178.3(2) . . . . ?
N2 N1 C15 C14 178.0(3) . . . . ?
C13 C14 C15 N1 -147.8(3) . . . . ?
C1 C14 C15 N1 31.3(5) . . . . ?
C14 C1 C2 C3 178.6(4) . . . . ?
C6 C1 C2 C3 3.2(5) . . . . ?
C14 C13 C8 C7 -0.8(5) . . . . ?
C12 C13 C8 C7 177.7(3) . . . . ?
C14 C13 C8 C9 -179.3(3) . . . . ?
C12 C13 C8 C9 -0.8(5) . . . . ?
C22 C17 C18 C19 1.1(5) . . . . ?
N3 C17 C18 C19 -175.2(3) . . . . ?
C5 C6 C7 C8 177.6(4) . . . . ?
C1 C6 C7 C8 -0.6(6) . . . . ?
C9 C8 C7 C6 -179.4(4) . . . . ?
C13 C8 C7 C6 2.2(6) . . . . ?
C23 O1 C21 C22 6.2(6) . . . . ?
C23 O1 C21 C20 -175.1(4) . . . . ?
C17 C22 C21 O1 179.5(3) . . . . ?
C17 C22 C21 C20 0.9(5) . . . . ?
C7 C6 C5 C4 -174.7(4) . . . . ?
C1 C6 C5 C4 3.6(6) . . . . ?
C1 C2 C3 C4 -0.1(6) . . . . ?
C14 C13 C12 C11 178.8(4) . . . . ?
C8 C13 C12 C11 0.4(6) . . . . ?
C17 C18 C19 C20 -0.2(6) . . . . ?
C18 C19 C20 C21 -0.4(6) . . . . ?
O1 C21 C20 C19 -178.7(4) . . . . ?
C22 C21 C20 C19 0.0(6) . . . . ?
C7 C8 C9 C10 -177.0(4) . . . . ?
C13 C8 C9 C10 1.4(6) . . . . ?
C6 C5 C4 C3 -0.4(7) . . . . ?
C2 C3 C4 C5 -1.4(7) . . . . ?
C13 C12 C11 C10 -0.5(7) . . . . ?
C8 C9 C10 C11 -1.5(8) . . . . ?
C12 C11 C10 C9 1.1(8) . . . . ?
C26 N4 C25 O2 179.3(4) . . . . ?
C27 N4 C25 O2 -1.6(7) . . . . ?
C26 N4 C25 C24 -1.4(7) . . . . ?
C27 N4 C25 C24 177.7(4) . . . . ?
